data_7037711
loop_
_publ_author_name
'Yang, Jian-Hui'
'Cheng, Ru-Mei'
'Jia, Yan-Yan'
'Jin, Jin'
'Yang, Bing-Bing'
'Cao, Zhi'
'Liu, Bin'

_publ_section_title
;
 Chlorine and temperature directed self-assembly of Mg-Ru2(ii,iii)
 carbonates and particle size dependent magnetic properties.
;
_journal_issue 7
_journal_name_full 'Dalton transactions (Cambridge, England : 2003)'
_journal_page_first 2945
_journal_page_last 2954
_journal_paper_doi 10.1039/c5dt04463d
_journal_volume 45
_journal_year 2016
_chemical_formula_moiety 'C4 H10 K Mg O17 Ru2'
_chemical_formula_sum 'C4 H10 K Mg O17 Ru2'
_chemical_formula_weight 595.67
_chemical_name_systematic
; 
 ? 
;
_space_group_IT_number 56
_symmetry_cell_setting orthorhombic
_symmetry_space_group_name_Hall '-P 2ab 2ac'
_symmetry_space_group_name_H-M 'P c c n'
_atom_sites_solution_hydrogens geom
_atom_sites_solution_primary direct
_atom_sites_solution_secondary difmap
_audit_creation_method SHELXL-97
_audit_update_record
;
2014-05-30 deposited with the CCDC.
2015-12-21 downloaded from the CCDC.
;
_cell_angle_alpha 90.00
_cell_angle_beta 90.00
_cell_angle_gamma 90.00
_cell_formula_units_Z 4
_cell_length_a 18.465(5)
_cell_length_b 9.367(3)
_cell_length_c 10.059(3)
_cell_measurement_temperature 296(2)
_cell_volume 1739.8(9)
_computing_cell_refinement 'Bruker SMART'
_computing_data_collection 'Bruker SMART'
_computing_data_reduction 'Bruker SHELXTL'
_computing_molecular_graphics 'Bruker SHELXTL'
_computing_publication_material 'Bruker SHELXTL'
_computing_structure_refinement 'SHELXL-97 (Sheldrick, 1997)'
_computing_structure_solution 'SHELXS-97 (Sheldrick, 1990)'
_diffrn_ambient_temperature 296(2)
_diffrn_measured_fraction_theta_full 0.999
_diffrn_measured_fraction_theta_max 0.999
_diffrn_measurement_device_type 'APEX II CCD'
_diffrn_measurement_method '\w-\p scans'
_diffrn_radiation_monochromator graphite
_diffrn_radiation_source 'fine-focus sealed tube'
_diffrn_radiation_type MoK\a
_diffrn_radiation_wavelength 0.71073
_diffrn_reflns_av_R_equivalents 0.0992
_diffrn_reflns_av_sigmaI/netI 0.0656
_diffrn_reflns_limit_h_max 16
_diffrn_reflns_limit_h_min -22
_diffrn_reflns_limit_k_max 7
_diffrn_reflns_limit_k_min -11
_diffrn_reflns_limit_l_max 10
_diffrn_reflns_limit_l_min -11
_diffrn_reflns_number 7708
_diffrn_reflns_theta_full 25.05
_diffrn_reflns_theta_max 25.05
_diffrn_reflns_theta_min 2.44
_exptl_absorpt_coefficient_mu 2.092
_exptl_absorpt_correction_T_max 0.8181
_exptl_absorpt_correction_T_min 0.6228
_exptl_absorpt_correction_type multi-scan
_exptl_absorpt_process_details sadab
_exptl_crystal_colour red-brown
_exptl_crystal_density_diffrn 2.274
_exptl_crystal_density_method 'not measured'
_exptl_crystal_description block
_exptl_crystal_F_000 1156
_exptl_crystal_size_max 0.25
_exptl_crystal_size_mid 0.20
_exptl_crystal_size_min 0.10
_refine_diff_density_max 1.359
_refine_diff_density_min -1.192
_refine_diff_density_rms 0.242
_refine_ls_extinction_method none
_refine_ls_goodness_of_fit_ref 1.089
_refine_ls_hydrogen_treatment constr
_refine_ls_matrix_type full
_refine_ls_number_parameters 123
_refine_ls_number_reflns 1543
_refine_ls_number_restraints 0
_refine_ls_restrained_S_all 1.089
_refine_ls_R_factor_all 0.0958
_refine_ls_R_factor_gt 0.0746
_refine_ls_shift/su_max 0.000
_refine_ls_shift/su_mean 0.000
_refine_ls_structure_factor_coef Fsqd
_refine_ls_weighting_details 'calc w=1/[\s^2^(Fo^2^)+(0.0782P)^2^+58.8869P] where P=(Fo^2^+2Fc^2^)/3'
_refine_ls_weighting_scheme calc
_refine_ls_wR_factor_gt 0.1928
_refine_ls_wR_factor_ref 0.2029
_reflns_number_gt 1163
_reflns_number_total 1543
_reflns_threshold_expression >2sigma(I)
_cod_data_source_file c5dt04463d2.cif
_cod_data_source_block xb6676
_cod_depositor_comments 'Adding full bibliography for 7037708--7037711.cif.'
_cod_original_cell_volume 1739.8(8)
_cod_database_code 7037711

loop_
_symmetry_equiv_pos_as_xyz
'x, y, z'
'-x+1/2, -y+1/2, z'
'-x, y+1/2, -z+1/2'
'x+1/2, -y, -z+1/2'
'-x, -y, -z'
'x-1/2, y-1/2, -z'
'x, -y-1/2, z-1/2'
'-x-1/2, y, z-1/2'

loop_
_atom_site_label
_atom_site_type_symbol
_atom_site_fract_x
_atom_site_fract_y
_atom_site_fract_z
_atom_site_U_iso_or_equiv
_atom_site_adp_type
_atom_site_occupancy
_atom_site_symmetry_multiplicity
_atom_site_calc_flag
_atom_site_refinement_flags
Ru1 Ru 0.48476(6) 0.05878(10) 0.59411(10) 0.0193(4) Uani 1 1 d .
Mg1 Mg 0.7500 0.2500 0.6852(6) 0.0283(15) Uani 1 2 d S
K1 K 0.5708(5) 0.0025(8) 0.9452(8) 0.050(2) Uani 0.50 1 d P
C1 C 0.5289(7) -0.2329(14) 0.6432(12) 0.023(3) Uani 1 1 d .
C2 C 0.6372(8) 0.0819(14) 0.5286(11) 0.022(3) Uani 1 1 d .
O1 O 0.5359(5) -0.2354(10) 0.5157(8) 0.027(2) Uani 1 1 d .
O2 O 0.5051(5) -0.1193(9) 0.7035(9) 0.027(2) Uani 1 1 d .
O3 O 0.5463(6) -0.3423(10) 0.7085(9) 0.032(2) Uani 1 1 d .
O4 O 0.6192(5) 0.0020(10) 0.4301(8) 0.022(2) Uani 1 1 d .
O5 O 0.5884(5) 0.1184(10) 0.6171(8) 0.024(2) Uani 1 1 d .
O6 O 0.7022(5) 0.1214(11) 0.5428(9) 0.029(2) Uani 1 1 d .
O7 O 0.6571(6) 0.3780(12) 0.6787(11) 0.042(3) Uani 1 1 d .
H7B H 0.6491 0.4198 0.7646 0.063 Uiso 1 1 d R
H7C H 0.6161 0.3204 0.6548 0.063 Uiso 1 1 d R
O8 O 0.7089(6) 0.1158(13) 0.8309(10) 0.046(3) Uani 1 1 d .
H8A H 0.7320 0.1544 0.9098 0.055 Uiso 1 1 d R
H8B H 0.7351 0.0282 0.8428 0.055 Uiso 1 1 d R
O9 O 0.693(3) -0.193(5) 0.875(12) 0.46(9) Uani 0.50 1 d P
H9A H 0.7206 -0.2181 0.9531 0.691 Uiso 0.50 1 d PR
H9C H 0.6737 -0.2784 0.8359 0.691 Uiso 0.50 1 d PR

loop_
_atom_site_aniso_label
_atom_site_aniso_U_11
_atom_site_aniso_U_22
_atom_site_aniso_U_33
_atom_site_aniso_U_23
_atom_site_aniso_U_13
_atom_site_aniso_U_12
Ru1 0.0317(7) 0.0105(5) 0.0157(6) -0.0003(4) 0.0008(5) -0.0022(5)
Mg1 0.040(4) 0.025(4) 0.021(3) 0.000 0.000 -0.007(3)
K1 0.081(6) 0.019(3) 0.050(4) 0.007(3) -0.025(4) -0.008(4)
C1 0.031(8) 0.021(7) 0.017(6) 0.002(6) 0.001(6) -0.003(6)
C2 0.042(8) 0.022(8) 0.003(6) 0.002(5) 0.000(6) -0.008(6)
O1 0.052(6) 0.012(5) 0.016(5) 0.003(4) 0.007(4) 0.002(4)
O2 0.043(6) 0.014(4) 0.025(5) -0.001(4) 0.008(4) 0.007(4)
O3 0.069(7) 0.013(5) 0.015(5) 0.008(4) 0.007(5) 0.009(5)
O4 0.033(5) 0.022(5) 0.011(4) 0.000(4) 0.004(4) 0.000(4)
O5 0.036(5) 0.019(5) 0.015(5) -0.011(4) 0.001(4) -0.008(4)
O6 0.032(6) 0.033(6) 0.022(5) -0.005(4) 0.000(4) -0.006(5)
O7 0.051(7) 0.034(6) 0.040(6) -0.013(5) 0.002(5) -0.004(5)
O8 0.054(7) 0.058(8) 0.027(6) 0.009(5) -0.009(5) -0.023(6)
O9 0.20(5) 0.08(3) 1.1(3) -0.22(8) 0.35(10) -0.10(4)

loop_
_atom_type_symbol
_atom_type_description
_atom_type_scat_dispersion_real
_atom_type_scat_dispersion_imag
_atom_type_scat_source
C C 0.0033 0.0016 'International Tables Vol C Tables 4.2.6.8 and 6.1.1.4'
H H 0.0000 0.0000 'International Tables Vol C Tables 4.2.6.8 and 6.1.1.4'
K K 0.2009 0.2494 'International Tables Vol C Tables 4.2.6.8 and 6.1.1.4'
O O 0.0106 0.0060 'International Tables Vol C Tables 4.2.6.8 and 6.1.1.4'
Ru Ru -1.2594 0.8363 'International Tables Vol C Tables 4.2.6.8 and 6.1.1.4'
Mg Mg 0.0486 0.0363 'International Tables Vol C Tables 4.2.6.8 and 6.1.1.4'

loop_
_geom_angle_atom_site_label_1
_geom_angle_atom_site_label_2
_geom_angle_atom_site_label_3
_geom_angle
_geom_angle_site_symmetry_1
_geom_angle_site_symmetry_3
O5 Ru1 O4 179.6(3) . 5_656
O5 Ru1 O1 90.9(4) . 5_656
O4 Ru1 O1 89.2(4) 5_656 5_656
O5 Ru1 O2 89.4(4) . .
O4 Ru1 O2 90.5(4) 5_656 .
O1 Ru1 O2 179.6(4) 5_656 .
O5 Ru1 Ru1 89.7(2) . 5_656
O4 Ru1 Ru1 89.9(2) 5_656 5_656
O1 Ru1 Ru1 89.3(3) 5_656 5_656
O2 Ru1 Ru1 90.4(3) . 5_656
O5 Ru1 O3 91.5(4) . 3_656
O4 Ru1 O3 88.9(4) 5_656 3_656
O1 Ru1 O3 95.5(3) 5_656 3_656
O2 Ru1 O3 84.7(4) . 3_656
Ru1 Ru1 O3 175.0(2) 5_656 3_656
O5 Ru1 K1 63.0(3) . .
O4 Ru1 K1 117.2(3) 5_656 .
O1 Ru1 K1 132.8(3) 5_656 .
O2 Ru1 K1 47.6(3) . .
Ru1 Ru1 K1 126.13(15) 5_656 .
O3 Ru1 K1 50.6(3) 3_656 .
O6 Mg1 O6 92.4(6) . 2_655
O6 Mg1 O8 176.2(4) . 2_655
O6 Mg1 O8 88.9(4) 2_655 2_655
O6 Mg1 O8 88.9(4) . .
O6 Mg1 O8 176.2(5) 2_655 .
O8 Mg1 O8 90.1(7) 2_655 .
O6 Mg1 O7 89.7(4) . 2_655
O6 Mg1 O7 87.8(4) 2_655 2_655
O8 Mg1 O7 94.0(5) 2_655 2_655
O8 Mg1 O7 88.6(5) . 2_655
O6 Mg1 O7 87.8(4) . .
O6 Mg1 O7 89.7(4) 2_655 .
O8 Mg1 O7 88.6(5) 2_655 .
O8 Mg1 O7 94.0(5) . .
O7 Mg1 O7 176.4(7) 2_655 .
O1 K1 K1 70.1(4) 7_556 5_657
O1 K1 O2 76.0(3) 7_556 .
K1 K1 O2 86.3(4) 5_657 .
O1 K1 O8 129.6(4) 7_556 .
K1 K1 O8 160.1(5) 5_657 .
O2 K1 O8 99.9(4) . .
O1 K1 O9 70.8(10) 7_556 .
K1 K1 O9 141.0(11) 5_657 .
O2 K1 O9 83(2) . .
O8 K1 O9 58.9(10) . .
O1 K1 O3 114.3(4) 7_556 3_656
K1 K1 O3 63.2(3) 5_657 3_656
O2 K1 O3 58.1(3) . 3_656
O8 K1 O3 104.0(4) . 3_656
O9 K1 O3 135(2) . 3_656
O1 K1 O7 105.3(4) 7_556 7_566
K1 K1 O7 100.8(4) 5_657 7_566
O2 K1 O7 172.8(5) . 7_566
O8 K1 O7 73.8(3) . 7_566
O9 K1 O7 91(2) . 7_566
O3 K1 O7 126.1(4) 3_656 7_566
O1 K1 O3 44.1(3) 7_556 7_556
K1 K1 O3 61.4(3) 5_657 7_556
O2 K1 O3 117.4(3) . 7_556
O8 K1 O3 129.0(4) . 7_556
O9 K1 O3 91(2) . 7_556
O3 K1 O3 124.6(4) 3_656 7_556
O7 K1 O3 66.0(3) 7_566 7_556
O1 K1 O1 122.7(4) 7_556 3_656
K1 K1 O1 52.6(3) 5_657 3_656
O2 K1 O1 98.4(3) . 3_656
O8 K1 O1 107.6(4) . 3_656
O9 K1 O1 166.4(12) . 3_656
O3 K1 O1 41.3(2) 3_656 3_656
O7 K1 O1 86.8(3) 7_566 3_656
O3 K1 O1 100.3(4) 7_556 3_656
O1 K1 C1 131.0(5) 7_556 3_656
K1 K1 C1 66.0(4) 5_657 3_656
O2 K1 C1 80.5(3) . 3_656
O8 K1 C1 96.2(4) . 3_656
O9 K1 C1 147(2) . 3_656
O3 K1 C1 23.0(3) 3_656 3_656
O7 K1 C1 103.3(4) 7_566 3_656
O3 K1 C1 122.0(4) 7_556 3_656
O1 K1 C1 23.3(3) 3_656 3_656
O1 K1 C1 21.8(3) 7_556 7_556
K1 K1 C1 62.5(4) 5_657 7_556
O2 K1 C1 96.0(3) . 7_556
O8 K1 C1 134.5(4) . 7_556
O9 K1 C1 81.4(16) . 7_556
O3 K1 C1 120.5(4) 3_656 7_556
O7 K1 C1 86.5(4) 7_566 7_556
O3 K1 C1 22.4(3) 7_556 7_556
O1 K1 C1 111.8(4) 3_656 7_556
C1 K1 C1 128.4(4) 3_656 7_556
O1 K1 Ru1 105.5(3) 7_556 .
K1 K1 Ru1 88.8(3) 5_657 .
O2 K1 Ru1 30.62(19) . .
O8 K1 Ru1 87.2(3) . .
O9 K1 Ru1 100(2) . .
O3 K1 Ru1 35.32(18) 3_656 .
O7 K1 Ru1 149.1(3) 7_566 .
O3 K1 Ru1 141.6(3) 7_556 .
O1 K1 Ru1 75.8(2) 3_656 .
C1 K1 Ru1 54.1(2) 3_656 .
C1 K1 Ru1 123.5(3) 7_556 .
O3 C1 O1 118.6(12) . .
O3 C1 O2 120.6(11) . .
O1 C1 O2 120.8(12) . .
O3 C1 K1 70.2(8) . 3_646
O1 C1 K1 76.6(8) . 3_646
O2 C1 K1 124.5(9) . 3_646
O3 C1 K1 68.5(7) . 7
O1 C1 K1 50.5(7) . 7
O2 C1 K1 169.7(9) . 7
K1 C1 K1 51.6(4) 3_646 7
O6 C2 O4 120.2(12) . .
O6 C2 O5 120.0(11) . .
O4 C2 O5 119.8(12) . .
C1 O1 Ru1 120.6(8) . 5_656
C1 O1 K1 107.7(8) . 7
Ru1 O1 K1 131.6(4) 5_656 7
C1 O1 K1 80.1(7) . 3_646
Ru1 O1 K1 125.7(4) 5_656 3_646
K1 O1 K1 57.3(4) 7 3_646
C1 O2 Ru1 118.7(8) . .
C1 O2 K1 124.2(8) . .
Ru1 O2 K1 101.8(4) . .
C1 O3 Ru1 136.6(9) . 3_646
C1 O3 K1 86.7(8) . 3_646
Ru1 O3 K1 94.0(4) 3_646 3_646
C1 O3 K1 89.2(8) . 7
Ru1 O3 K1 126.3(4) 3_646 7
K1 O3 K1 55.4(4) 3_646 7
C2 O4 Ru1 120.2(8) . 5_656
C2 O5 Ru1 120.3(8) . .
C2 O6 Mg1 130.8(9) . .
Mg1 O7 K1 131.5(5) . 7_565
Mg1 O7 H7B 109.3 . .
K1 O7 H7B 117.6 7_565 .
Mg1 O7 H7C 109.4 . .
K1 O7 H7C 66.6 7_565 .
H7B O7 H7C 109.5 . .
Mg1 O8 K1 143.0(5) . .
Mg1 O8 H8A 101.0 . .
K1 O8 H8A 101.1 . .
Mg1 O8 H8B 115.0 . .
K1 O8 H8B 94.5 . .
H8A O8 H8B 89.8 . .
K1 O9 H9A 110.7 . .
K1 O9 H9C 108.7 . .
H9A O9 H9C 109.5 . .

loop_
_geom_bond_atom_site_label_1
_geom_bond_atom_site_label_2
_geom_bond_distance
_geom_bond_site_symmetry_2
Ru1 O5 2.006(9) .
Ru1 O4 2.017(9) 5_656
Ru1 O1 2.025(9) 5_656
Ru1 O2 2.033(9) .
Ru1 Ru1 2.261(2) 5_656
Ru1 O3 2.265(9) 3_656
Ru1 K1 3.908(8) .
Mg1 O6 2.069(10) .
Mg1 O6 2.069(10) 2_655
Mg1 O8 2.074(11) 2_655
Mg1 O8 2.074(11) .
Mg1 O7 2.094(11) 2_655
Mg1 O7 2.094(11) .
K1 O1 2.680(12) 7_556
K1 K1 2.837(19) 5_657
K1 O2 2.946(12) .
K1 O8 2.992(14) .
K1 O9 3.00(5) .
K1 O3 3.029(13) 3_656
K1 O7 3.051(14) 7_566
K1 O3 3.078(12) 7_556
K1 O1 3.172(13) 3_656
K1 C1 3.213(16) 3_656
K1 C1 3.308(15) 7_556
C1 O3 1.259(16) .
C1 O1 1.289(15) .
C1 O2 1.301(16) .
C1 K1 3.213(16) 3_646
C1 K1 3.308(15) 7
C2 O6 1.264(16) .
C2 O4 1.286(15) .
C2 O5 1.313(16) .
O1 Ru1 2.025(9) 5_656
O1 K1 2.680(12) 7
O1 K1 3.172(13) 3_646
O3 Ru1 2.265(9) 3_646
O3 K1 3.029(13) 3_646
O3 K1 3.078(12) 7
O4 Ru1 2.017(9) 5_656
O7 K1 3.051(14) 7_565
O7 H7B 0.9600 .
O7 H7C 0.9600 .
O8 H8A 0.9700 .
O8 H8B 0.9601 .
O9 H9A 0.9600 .
O9 H9C 0.9600 .
